data_7242524
loop_
_publ_author_name
'Sun, Shuang-Li'
'Sun, Xi-Yu'
'Sun, Qian'
'Gao, En-Qing'

_publ_section_title
;
 Highly efficient fluorescent chemosensor for nitro antibiotic detection
 based on luminescent coordination polymers with
 2,6-di(4-carboxyphenyl)pyrazine
;
_journal_issue 17
_journal_name_full CrystEngComm
_journal_page_first 3167
_journal_page_last 3174
_journal_paper_doi 10.1039/D1CE00245G
_journal_volume 23
_journal_year 2021
_chemical_formula_sum 'C21 H19 Co N3 O6'
_chemical_formula_weight 468.32
_space_group_crystal_system triclinic
_space_group_IT_number 2
_space_group_name_Hall '-P 1'
_space_group_name_H-M_alt 'P -1'
_atom_sites_solution_hydrogens mixed
_audit_creation_method SHELXL-2014/7
_audit_update_record
;
2020-12-31 deposited with the CCDC.	2021-03-25 downloaded from the CCDC.
;
_cell_angle_alpha 99.281(4)
_cell_angle_beta 112.617(5)
_cell_angle_gamma 105.830(4)
_cell_formula_units_Z 2
_cell_length_a 9.5717(5)
_cell_length_b 10.0806(4)
_cell_length_c 11.8057(6)
_cell_measurement_reflns_used 5292
_cell_measurement_temperature 293(2)
_cell_measurement_theta_max 74.1290
_cell_measurement_theta_min 4.2440
_cell_volume 965.12(10)
_computing_cell_refinement 'CrysAlisPro 1.171.39.32a (Rigaku OD, 2017)'
_computing_data_collection 'CrysAlisPro 1.171.39.32a (Rigaku OD, 2017)'
_computing_data_reduction 'CrysAlisPro 1.171.39.32a (Rigaku OD, 2017)'
_computing_structure_refinement 'SHELXL-2014/7 (Sheldrick, 2014)'
_diffrn_ambient_temperature 293(2)
_diffrn_measured_fraction_theta_full 0.986
_diffrn_measured_fraction_theta_max 0.957
_diffrn_measurement_device_type 'XtaLAB AFC12 (RINC): Kappa dual home/near'
_diffrn_measurement_method '\w scans'
_diffrn_radiation_type CuK\a
_diffrn_radiation_wavelength 1.54184
_diffrn_reflns_av_R_equivalents 0.0635
_diffrn_reflns_av_unetI/netI 0.0662
_diffrn_reflns_Laue_measured_fraction_full 0.986
_diffrn_reflns_Laue_measured_fraction_max 0.957
_diffrn_reflns_limit_h_max 11
_diffrn_reflns_limit_h_min -11
_diffrn_reflns_limit_k_max 12
_diffrn_reflns_limit_k_min -6
_diffrn_reflns_limit_l_max 14
_diffrn_reflns_limit_l_min -14
_diffrn_reflns_number 9475
_diffrn_reflns_point_group_measured_fraction_full 0.986
_diffrn_reflns_point_group_measured_fraction_max 0.957
_diffrn_reflns_theta_full 67.684
_diffrn_reflns_theta_max 74.445
_diffrn_reflns_theta_min 4.252
_diffrn_source 'fine-focus sealed X-ray tube'
_exptl_absorpt_coefficient_mu 7.386
_exptl_absorpt_correction_T_max 1.00000
_exptl_absorpt_correction_T_min 0.34145
_exptl_absorpt_correction_type multi-scan
_exptl_crystal_colour red
_exptl_crystal_density_diffrn 1.612
_exptl_crystal_description prism
_exptl_crystal_F_000 482
_exptl_crystal_size_max 0.5
_exptl_crystal_size_mid 0.4
_exptl_crystal_size_min 0.18
_refine_diff_density_max 1.287
_refine_diff_density_min -1.206
_refine_diff_density_rms 0.121
_refine_ls_extinction_method none
_refine_ls_goodness_of_fit_ref 1.063
_refine_ls_hydrogen_treatment mixed
_refine_ls_matrix_type full
_refine_ls_number_parameters 288
_refine_ls_number_reflns 3763
_refine_ls_number_restraints 0
_refine_ls_restrained_S_all 1.063
_refine_ls_R_factor_all 0.0651
_refine_ls_R_factor_gt 0.0620
_refine_ls_shift/su_max 0.001
_refine_ls_shift/su_mean 0.000
_refine_ls_structure_factor_coef Fsqd
_refine_ls_weighting_details 'w=1/[\s^2^(Fo^2^)+(0.1246P)^2^] where P=(Fo^2^+2Fc^2^)/3'
_refine_ls_weighting_scheme calc
_refine_ls_wR_factor_gt 0.1693
_refine_ls_wR_factor_ref 0.1713
_reflns_Friedel_coverage 0.000
_reflns_number_gt 3433
_reflns_number_total 3763
_reflns_threshold_expression 'I > 2\s(I)'
_cod_data_source_file d1ce00245g2.cif
_cod_data_source_block 2
_cod_depositor_comments 'Adding full bibliography for 7242523--7242525.cif.'
_cod_original_cell_volume 965.12(9)
_cod_database_code 7242524
_publcif_datablock.id {8146b9b5-39ef-417f-9901-a62469c16299}

_shelx_shelxl_version_number 2014/7
_shelx_space_group_comment
;
The symmetry employed for this shelxl refinement is uniquely defined
by the following loop, which should always be used as a source of
symmetry information in preference to the above space-group names.
They are only intended as comments.
;
_shelx_estimated_absorpt_t_min 0.496
_shelx_estimated_absorpt_t_max 3.772
_exptl_absorpt_special_details
;
CrysAlisPro 1.171.39.32a (Rigaku Oxford Diffraction, 2017)
Empirical absorption correction using spherical harmonics,
 implemented in SCALE3 ABSPACK scaling algorithm.
;
_oxdiff_exptl_absorpt_empirical_full_min 0.496
_oxdiff_exptl_absorpt_empirical_full_max 3.772
_oxdiff_exptl_absorpt_empirical_details
;
Empirical correction (ABSPACK) includes:
- Absorption correction using spherical harmonics
- Frame scaling
;
_publcif_funding_html
;
;

loop_
_space_group_symop_operation_xyz
'x, y, z'
'-x, -y, -z'

loop_
_atom_site_label
_atom_site_type_symbol
_atom_site_fract_x
_atom_site_fract_y
_atom_site_fract_z
_atom_site_U_iso_or_equiv
_atom_site_adp_type
_atom_site_occupancy
_atom_site_site_symmetry_order
_atom_site_calc_flag
_atom_site_refinement_flags_posn
_atom_site_refinement_flags_adp
_atom_site_refinement_flags_occupancy
_atom_site_disorder_assembly
_atom_site_disorder_group
Co01 Co 1.22736(5) 0.96336(5) 1.02705(5) 0.0104(2) Uani 1 1 d . . . . .
O2 O 0.8323(3) 0.8917(2) 0.8756(2) 0.0143(5) Uani 1 1 d . . . . .
O3 O -0.5183(3) 0.0665(2) 0.1482(2) 0.0144(5) Uani 1 1 d . . . . .
O4 O -0.6573(3) -0.0904(3) 0.2113(2) 0.0170(5) Uani 1 1 d . . . . .
O1 O 1.0135(3) 0.7892(2) 0.9529(2) 0.0146(5) Uani 1 1 d . . . . .
O5 O 1.2926(3) 0.8220(3) 0.9252(2) 0.0153(5) Uani 1 1 d . . . . .
N1 N 0.1947(3) 0.2461(3) 0.7156(3) 0.0133(6) Uani 1 1 d . . . . .
N2 N 0.2177(3) 0.0835(3) 0.8873(3) 0.0126(6) Uani 1 1 d . . . . .
O6 O 1.0878(4) 0.5835(3) 0.7290(3) 0.0411(8) Uani 1 1 d . . . . .
C8 C 0.3362(4) 0.2753(3) 0.8185(3) 0.0117(6) Uani 1 1 d . . . . .
C1 C 0.8688(4) 0.7870(3) 0.9040(3) 0.0126(6) Uani 1 1 d . . . . .
C2 C 0.7342(4) 0.6498(3) 0.8782(3) 0.0130(6) Uani 1 1 d . . . . .
C3 C 0.7644(4) 0.5393(4) 0.9302(3) 0.0147(7) Uani 1 1 d . . . . .
H3A H 0.8712 0.5480 0.9786 0.018 Uiso 1 1 calc R U . . .
C7 C 0.4762(4) 0.4027(3) 0.8393(3) 0.0124(6) Uani 1 1 d . . . . .
C4 C 0.5725(4) 0.6339(4) 0.8055(3) 0.0141(6) Uani 1 1 d . . . . .
H4A H 0.5502 0.7055 0.7690 0.017 Uiso 1 1 calc R U . . .
N3 N 0.8122(4) 0.4854(4) 0.6402(3) 0.0307(8) Uani 1 1 d . . . . .
C11 C 0.0653(4) 0.1343(4) 0.6971(3) 0.0126(6) Uani 1 1 d . . . . .
C9 C 0.3477(4) 0.1921(3) 0.9036(3) 0.0127(6) Uani 1 1 d . . . . .
H9A H 0.4479 0.2128 0.9730 0.015 Uiso 1 1 calc R U . . .
C18 C -0.5263(4) -0.0005(4) 0.2315(3) 0.0138(7) Uani 1 1 d . . . . .
C17 C -0.3733(4) 0.0366(4) 0.3526(3) 0.0146(7) Uani 1 1 d . . . . .
C5 C 0.6380(4) 0.4174(4) 0.9106(3) 0.0155(7) Uani 1 1 d . . . . .
H5A H 0.6605 0.3447 0.9451 0.019 Uiso 1 1 calc R U . . .
C6 C 0.4451(4) 0.5129(4) 0.7871(3) 0.0140(7) Uani 1 1 d . . . . .
H6A H 0.3382 0.5048 0.7398 0.017 Uiso 1 1 calc R U . . .
C10 C 0.0759(4) 0.0548(4) 0.7847(3) 0.0142(7) Uani 1 1 d . . . . .
H10A H -0.0168 -0.0193 0.7716 0.017 Uiso 1 1 calc R U . . .
C12 C -0.0891(4) 0.1002(4) 0.5797(3) 0.0123(6) Uani 1 1 d . . . . .
C15 C -0.2319(4) 0.1517(4) 0.3841(3) 0.0222(8) Uani 1 1 d . . . . .
H15A H -0.2315 0.2084 0.3294 0.027 Uiso 1 1 calc R U . . .
C14 C -0.0924(4) 0.1827(4) 0.4956(4) 0.0228(8) Uani 1 1 d . . . . .
H14A H 0.0011 0.2599 0.5148 0.027 Uiso 1 1 calc R U . . .
C13 C -0.2311(5) -0.0121(4) 0.5504(4) 0.0308(10) Uani 1 1 d . . . . .
H13A H -0.2326 -0.0676 0.6059 0.037 Uiso 1 1 calc R U . . .
C16 C -0.3706(4) -0.0418(5) 0.4385(4) 0.0317(10) Uani 1 1 d . . . . .
H16A H -0.4653 -0.1167 0.4208 0.038 Uiso 1 1 calc R U . . .
C20 C 0.9607(5) 0.4885(5) 0.7056(4) 0.0355(10) Uani 1 1 d . . . . .
H20A H 0.9695 0.4107 0.7371 0.043 Uiso 1 1 calc R U . . .
C22 C 0.6692(5) 0.3607(5) 0.6098(5) 0.0403(11) Uani 1 1 d . . . . .
H22A H 0.5727 0.3782 0.5620 0.060 Uiso 1 1 calc R U . . .
H22B H 0.6705 0.2768 0.5592 0.060 Uiso 1 1 calc R U . . .
H22C H 0.6700 0.3451 0.6881 0.060 Uiso 1 1 calc R U . . .
C19 C 0.7872(6) 0.6067(5) 0.5917(5) 0.0406(11) Uani 1 1 d . . . . .
H19A H 0.6727 0.5868 0.5466 0.061 Uiso 1 1 calc R U . . .
H19B H 0.8374 0.6934 0.6626 0.061 Uiso 1 1 calc R U . . .
H19C H 0.8351 0.6191 0.5342 0.061 Uiso 1 1 calc R U . . .
H5W1 H 1.368(8) 0.864(7) 0.895(6) 0.068(19) Uiso 1 1 d . . . . .
H5W2 H 1.220(6) 0.761(5) 0.869(4) 0.020(11) Uiso 1 1 d . . . . .

loop_
_atom_site_aniso_label
_atom_site_aniso_U_11
_atom_site_aniso_U_22
_atom_site_aniso_U_33
_atom_site_aniso_U_23
_atom_site_aniso_U_13
_atom_site_aniso_U_12
Co01 0.0028(3) 0.0112(3) 0.0129(3) 0.0079(2) 0.0007(2) -0.0018(2)
O2 0.0080(11) 0.0142(12) 0.0172(12) 0.0081(9) 0.0044(9) -0.0012(9)
O3 0.0062(10) 0.0171(12) 0.0153(11) 0.0080(9) 0.0013(9) 0.0012(9)
O4 0.0082(11) 0.0192(12) 0.0176(12) 0.0117(10) 0.0008(10) 0.0001(10)
O1 0.0052(10) 0.0126(11) 0.0212(12) 0.0078(9) 0.0026(9) -0.0005(9)
O5 0.0084(11) 0.0153(12) 0.0156(12) 0.0073(10) 0.0020(10) -0.0017(10)
N1 0.0059(12) 0.0133(14) 0.0138(13) 0.0060(11) 0.0006(11) -0.0017(11)
N2 0.0077(13) 0.0146(14) 0.0124(13) 0.0077(10) 0.0024(11) 0.0006(11)
O6 0.0217(15) 0.0325(17) 0.048(2) -0.0073(14) 0.0155(14) -0.0080(13)
C8 0.0079(14) 0.0107(15) 0.0109(14) 0.0042(12) 0.0008(12) -0.0003(12)
C1 0.0093(14) 0.0135(16) 0.0118(15) 0.0065(12) 0.0031(12) 0.0004(12)
C2 0.0085(15) 0.0137(16) 0.0144(15) 0.0069(12) 0.0041(13) 0.0007(12)
C3 0.0066(14) 0.0172(17) 0.0169(16) 0.0095(13) 0.0016(12) 0.0023(13)
C7 0.0076(15) 0.0131(15) 0.0100(14) 0.0054(12) 0.0016(12) -0.0033(12)
C4 0.0079(14) 0.0160(16) 0.0169(16) 0.0096(13) 0.0045(13) 0.0013(12)
N3 0.0234(17) 0.0249(18) 0.0348(19) 0.0007(14) 0.0157(15) -0.0031(14)
C11 0.0081(15) 0.0131(16) 0.0140(15) 0.0066(12) 0.0033(13) 0.0011(12)
C9 0.0033(13) 0.0142(16) 0.0160(16) 0.0070(12) 0.0011(12) 0.0001(12)
C18 0.0080(15) 0.0139(16) 0.0164(16) 0.0065(12) 0.0027(13) 0.0026(12)
C17 0.0086(15) 0.0174(17) 0.0155(16) 0.0070(13) 0.0030(13) 0.0037(13)
C5 0.0100(15) 0.0138(16) 0.0184(16) 0.0102(13) 0.0019(13) 0.0015(13)
C6 0.0050(14) 0.0191(17) 0.0147(15) 0.0084(13) 0.0023(12) 0.0012(12)
C10 0.0032(14) 0.0173(16) 0.0160(16) 0.0081(13) 0.0008(12) -0.0016(12)
C12 0.0065(14) 0.0150(16) 0.0107(15) 0.0057(12) 0.0006(12) 0.0010(12)
C15 0.0153(17) 0.0252(19) 0.0174(18) 0.0138(15) 0.0027(14) -0.0024(15)
C14 0.0106(16) 0.0237(19) 0.0224(19) 0.0133(15) 0.0020(15) -0.0065(14)
C13 0.0150(18) 0.032(2) 0.031(2) 0.0260(18) -0.0015(16) -0.0042(16)
C16 0.0087(17) 0.031(2) 0.034(2) 0.0213(18) -0.0039(16) -0.0101(15)
C20 0.027(2) 0.025(2) 0.044(3) -0.0014(18) 0.018(2) -0.0023(17)
C22 0.025(2) 0.030(2) 0.054(3) -0.001(2) 0.023(2) -0.0068(18)
C19 0.042(3) 0.043(3) 0.036(2) 0.017(2) 0.022(2) 0.004(2)

loop_
_atom_type_symbol
_atom_type_description
_atom_type_scat_dispersion_real
_atom_type_scat_dispersion_imag
_atom_type_scat_source
C C 0.0181 0.0091 'International Tables Vol C Tables 4.2.6.8 and 6.1.1.4'
H H 0.0000 0.0000 'International Tables Vol C Tables 4.2.6.8 and 6.1.1.4'
N N 0.0311 0.0180 'International Tables Vol C Tables 4.2.6.8 and 6.1.1.4'
O O 0.0492 0.0322 'International Tables Vol C Tables 4.2.6.8 and 6.1.1.4'
Co Co -2.3653 3.6143 'International Tables Vol C Tables 4.2.6.8 and 6.1.1.4'

loop_
_geom_angle_atom_site_label_1
_geom_angle_atom_site_label_2
_geom_angle_atom_site_label_3
_geom_angle
_geom_angle_site_symmetry_1
_geom_angle_site_symmetry_3
_geom_angle_publ_flag
O2 Co01 O1 98.42(9) 2_777 . ?
O2 Co01 O5 177.71(9) 2_777 . ?
O1 Co01 O5 83.29(10) . . ?
O2 Co01 O3 94.31(9) 2_777 1_766 ?
O1 Co01 O3 151.18(9) . 1_766 ?
O5 Co01 O3 84.82(10) . 1_766 ?
O2 Co01 N2 90.06(10) 2_777 1_665 ?
O1 Co01 N2 109.35(10) . 1_665 ?
O5 Co01 N2 87.93(10) . 1_665 ?
O3 Co01 N2 96.33(9) 1_766 1_665 ?
O2 Co01 O4 88.39(9) 2_777 1_766 ?
O1 Co01 O4 94.50(9) . 1_766 ?
O5 Co01 O4 93.00(9) . 1_766 ?
O3 Co01 O4 60.01(9) 1_766 1_766 ?
N2 Co01 O4 156.07(10) 1_665 1_766 ?
C1 O2 Co01 129.2(2) . 2_777 ?
C18 O3 Co01 92.10(18) . 1_344 ?
C18 O4 Co01 87.47(19) . 1_344 ?
C1 O1 Co01 128.4(2) . . ?
Co01 O5 H5W1 117(4) . . ?
Co01 O5 H5W2 114(3) . . ?
H5W1 O5 H5W2 108(5) . . ?
C8 N1 C11 117.6(3) . . ?
C9 N2 C10 117.7(3) . . ?
C9 N2 Co01 122.2(2) . 1_445 ?
C10 N2 Co01 120.1(2) . 1_445 ?
N1 C8 C9 120.9(3) . . ?
N1 C8 C7 116.6(3) . . ?
C9 C8 C7 122.4(3) . . ?
O2 C1 O1 124.0(3) . . ?
O2 C1 C2 118.4(3) . . ?
O1 C1 C2 117.6(3) . . ?
C3 C2 C4 118.4(3) . . ?
C3 C2 C1 122.1(3) . . ?
C4 C2 C1 119.4(3) . . ?
C5 C3 C2 121.0(3) . . ?
C5 C3 H3A 119.5 . . ?
C2 C3 H3A 119.5 . . ?
C5 C7 C6 118.8(3) . . ?
C5 C7 C8 122.4(3) . . ?
C6 C7 C8 118.8(3) . . ?
C6 C4 C2 120.9(3) . . ?
C6 C4 H4A 119.6 . . ?
C2 C4 H4A 119.6 . . ?
C20 N3 C22 121.4(4) . . ?
C20 N3 C19 120.4(4) . . ?
C22 N3 C19 118.1(4) . . ?
N1 C11 C10 121.3(3) . . ?
N1 C11 C12 116.8(3) . . ?
C10 C11 C12 121.9(3) . . ?
N2 C9 C8 121.4(3) . . ?
N2 C9 H9A 119.3 . . ?
C8 C9 H9A 119.3 . . ?
O4 C18 O3 120.4(3) . . ?
O4 C18 C17 121.8(3) . . ?
O3 C18 C17 117.8(3) . . ?
C16 C17 C15 117.8(3) . . ?
C16 C17 C18 120.2(3) . . ?
C15 C17 C18 121.9(3) . . ?
C3 C5 C7 120.5(3) . . ?
C3 C5 H5A 119.7 . . ?
C7 C5 H5A 119.7 . . ?
C4 C6 C7 120.4(3) . . ?
C4 C6 H6A 119.8 . . ?
C7 C6 H6A 119.8 . . ?
N2 C10 C11 121.1(3) . . ?
N2 C10 H10A 119.5 . . ?
C11 C10 H10A 119.5 . . ?
C13 C12 C14 118.3(3) . . ?
C13 C12 C11 122.2(3) . . ?
C14 C12 C11 119.5(3) . . ?
C14 C15 C17 120.8(3) . . ?
C14 C15 H15A 119.6 . . ?
C17 C15 H15A 119.6 . . ?
C15 C14 C12 121.1(3) . . ?
C15 C14 H14A 119.5 . . ?
C12 C14 H14A 119.5 . . ?
C16 C13 C12 120.1(3) . . ?
C16 C13 H13A 119.9 . . ?
C12 C13 H13A 119.9 . . ?
C17 C16 C13 121.9(3) . . ?
C17 C16 H16A 119.1 . . ?
C13 C16 H16A 119.1 . . ?
O6 C20 N3 126.4(5) . . ?
O6 C20 H20A 116.8 . . ?
N3 C20 H20A 116.8 . . ?
N3 C22 H22A 109.5 . . ?
N3 C22 H22B 109.5 . . ?
H22A C22 H22B 109.5 . . ?
N3 C22 H22C 109.5 . . ?
H22A C22 H22C 109.5 . . ?
H22B C22 H22C 109.5 . . ?
N3 C19 H19A 109.5 . . ?
N3 C19 H19B 109.5 . . ?
H19A C19 H19B 109.5 . . ?
N3 C19 H19C 109.5 . . ?
H19A C19 H19C 109.5 . . ?
H19B C19 H19C 109.5 . . ?

loop_
_geom_bond_atom_site_label_1
_geom_bond_atom_site_label_2
_geom_bond_distance
_geom_bond_site_symmetry_2
_geom_bond_publ_flag
Co01 O2 2.049(2) 2_777 ?
Co01 O1 2.050(2) . ?
Co01 O5 2.092(3) . ?
Co01 O3 2.125(2) 1_766 ?
Co01 N2 2.188(3) 1_665 ?
Co01 O4 2.259(2) 1_766 ?
O2 C1 1.255(4) . ?
O2 Co01 2.049(2) 2_777 ?
O3 C18 1.293(4) . ?
O3 Co01 2.125(2) 1_344 ?
O4 C18 1.237(4) . ?
O4 Co01 2.259(2) 1_344 ?
O1 C1 1.271(4) . ?
O5 H5W1 0.95(7) . ?
O5 H5W2 0.76(5) . ?
N1 C8 1.341(4) . ?
N1 C11 1.343(4) . ?
N2 C9 1.337(4) . ?
N2 C10 1.342(4) . ?
N2 Co01 2.188(3) 1_445 ?
O6 C20 1.222(5) . ?
C8 C9 1.402(4) . ?
C8 C7 1.486(4) . ?
C1 C2 1.502(4) . ?
C2 C3 1.401(5) . ?
C2 C4 1.399(4) . ?
C3 C5 1.382(4) . ?
C3 H3A 0.9300 . ?
C7 C5 1.400(4) . ?
C7 C6 1.401(5) . ?
C4 C6 1.386(4) . ?
C4 H4A 0.9300 . ?
N3 C20 1.319(6) . ?
N3 C22 1.456(5) . ?
N3 C19 1.470(6) . ?
C11 C10 1.397(5) . ?
C11 C12 1.490(4) . ?
C9 H9A 0.9300 . ?
C18 C17 1.499(4) . ?
C17 C16 1.380(5) . ?
C17 C15 1.390(5) . ?
C5 H5A 0.9300 . ?
C6 H6A 0.9300 . ?
C10 H10A 0.9300 . ?
C12 C13 1.385(5) . ?
C12 C14 1.391(5) . ?
C15 C14 1.379(5) . ?
C15 H15A 0.9300 . ?
C14 H14A 0.9300 . ?
C13 C16 1.384(5) . ?
C13 H13A 0.9300 . ?
C16 H16A 0.9300 . ?
C20 H20A 0.9300 . ?
C22 H22A 0.9600 . ?
C22 H22B 0.9600 . ?
C22 H22C 0.9600 . ?
C19 H19A 0.9600 . ?
C19 H19B 0.9600 . ?
C19 H19C 0.9600 . ?

loop_
_publcif_info_exptl_table_extra_item
sin_theta_over_lambda_max

loop_
_publcif_info_exptl_table_header_item
?
